data_7155791
loop_
_publ_author_name
'Maeda, Chihiro'
'Nagahata, Keiji'
'Ema, Tadashi'

_publ_section_title
;
 Carbazole-based BODIPYs with ethynyl substituents at the boron center:
 solid-state excimer fluorescence in the VIS/NIR region
;
_journal_name_full 'Org. Biomol. Chem.'
_journal_paper_doi 10.1039/C7OB01473B
_journal_year 2017
_chemical_formula_moiety 'C35 H21 B N2 S, C H2 Cl2'
_chemical_formula_sum 'C36 H23 B Cl2 N2 S'
_chemical_formula_weight 597.33
_space_group_crystal_system triclinic
_space_group_IT_number 2
_space_group_name_Hall '-P 1'
_space_group_name_H-M_alt 'P -1'
_symmetry_space_group_name_Hall '-P 1'
_symmetry_space_group_name_H-M 'P -1'
_atom_sites_solution_hydrogens geom
_audit_creation_method SHELXL-2014/7
_audit_update_record
;
2017-03-08 deposited with the CCDC.
2017-08-03 downloaded from the CCDC.
;
_cell_angle_alpha 97.230(11)
_cell_angle_beta 102.026(15)
_cell_angle_gamma 100.544(3)
_cell_formula_units_Z 2
_cell_length_a 10.523(3)
_cell_length_b 11.578(3)
_cell_length_c 12.402(6)
_cell_measurement_reflns_used 1780
_cell_measurement_temperature 93(2)
_cell_measurement_theta_max 68.3
_cell_measurement_theta_min 25.7
_cell_volume 1431.6(9)
_computing_structure_refinement 'SHELXL-2014/7 (Sheldrick, 2014)'
_diffrn_ambient_temperature 93(2)
_diffrn_detector_area_resol_mean 5.8140
_diffrn_measured_fraction_theta_full 0.969
_diffrn_measured_fraction_theta_max 0.969
_diffrn_measurement_device_type 'Rigaku XtaLAB P200'
_diffrn_measurement_method \w
_diffrn_radiation_type CuK\a
_diffrn_radiation_wavelength 1.54187
_diffrn_reflns_av_R_equivalents 0.0406
_diffrn_reflns_av_unetI/netI 0.0326
_diffrn_reflns_Laue_measured_fraction_full 0.969
_diffrn_reflns_Laue_measured_fraction_max 0.969
_diffrn_reflns_limit_h_max 12
_diffrn_reflns_limit_h_min -12
_diffrn_reflns_limit_k_max 13
_diffrn_reflns_limit_k_min -13
_diffrn_reflns_limit_l_max 13
_diffrn_reflns_limit_l_min -14
_diffrn_reflns_number 17192
_diffrn_reflns_point_group_measured_fraction_full 0.969
_diffrn_reflns_point_group_measured_fraction_max 0.969
_diffrn_reflns_theta_full 64.006
_diffrn_reflns_theta_max 64.006
_diffrn_reflns_theta_min 6.593
_diffrn_source 'fine-focus sealed tube'
_exptl_absorpt_coefficient_mu 2.946
_exptl_absorpt_correction_T_max 1.000
_exptl_absorpt_correction_T_min 0.816
_exptl_absorpt_correction_type multi-scan
_exptl_absorpt_process_details 'REQAB (Rigaku, 1998)'
_exptl_crystal_colour orange
_exptl_crystal_density_diffrn 1.386
_exptl_crystal_description prism
_exptl_crystal_F_000 616
_exptl_crystal_size_max 0.380
_exptl_crystal_size_mid 0.260
_exptl_crystal_size_min 0.260
_refine_diff_density_max 0.254
_refine_diff_density_min -0.421
_refine_diff_density_rms 0.061
_refine_ls_extinction_method none
_refine_ls_goodness_of_fit_ref 1.051
_refine_ls_hydrogen_treatment constr
_refine_ls_matrix_type full
_refine_ls_number_parameters 379
_refine_ls_number_reflns 4602
_refine_ls_number_restraints 0
_refine_ls_restrained_S_all 1.051
_refine_ls_R_factor_all 0.0369
_refine_ls_R_factor_gt 0.0351
_refine_ls_shift/su_max 0.001
_refine_ls_shift/su_mean 0.000
_refine_ls_structure_factor_coef Fsqd
_refine_ls_weighting_details 'w=1/[\s^2^(Fo^2^)+(0.0513P)^2^+0.5843P] where P=(Fo^2^+2Fc^2^)/3'
_refine_ls_weighting_scheme calc
_refine_ls_wR_factor_gt 0.0915
_refine_ls_wR_factor_ref 0.0929
_reflns_Friedel_coverage 0.000
_reflns_number_gt 4352
_reflns_number_total 4602
_reflns_threshold_expression 'I > 2\s(I)'
_cod_data_source_file c7ob01473b2.cif
_cod_data_source_block 61227cm1
_cod_database_code 7155791
_shelx_shelxl_version_number 2014/7
_shelx_space_group_comment
;
The symmetry employed for this shelxl refinement is uniquely defined
by the following loop, which should always be used as a source of
symmetry information in preference to the above space-group names.
They are only intended as comments.
;
_shelx_estimated_absorpt_t_min 0.401
_shelx_estimated_absorpt_t_max 0.515

loop_
_space_group_symop_operation_xyz
'x, y, z'
'-x, -y, -z'

loop_
_atom_site_label
_atom_site_type_symbol
_atom_site_fract_x
_atom_site_fract_y
_atom_site_fract_z
_atom_site_U_iso_or_equiv
_atom_site_adp_type
_atom_site_occupancy
_atom_site_site_symmetry_order
_atom_site_calc_flag
_atom_site_refinement_flags_posn
_atom_site_refinement_flags_adp
N1 N -0.16528(12) 0.80040(11) 0.36292(12) 0.0153(3) Uani 1 1 d . .
N2 N -0.01084(12) 0.65924(11) 0.39236(12) 0.0142(3) Uani 1 1 d . .
C1 C -0.34349(16) 0.84704(14) 0.21568(16) 0.0203(4) Uani 1 1 d . .
H1 H -0.3341 0.7915 0.1562 0.024 Uiso 1 1 calc R U
C2 C -0.43718(17) 0.91804(16) 0.19880(18) 0.0259(4) Uani 1 1 d . .
H2 H -0.4931 0.9106 0.1264 0.031 Uiso 1 1 calc R U
C32 C 0.21008(18) 0.92073(16) -0.03603(17) 0.0265(4) Uani 1 1 d . .
H3 H 0.2270 0.9977 -0.0559 0.032 Uiso 1 1 calc R U
C33 C 0.26881(17) 0.83314(16) -0.07796(16) 0.0250(4) Uani 1 1 d . .
H4 H 0.3264 0.8500 -0.1263 0.030 Uiso 1 1 calc R U
C34 C 0.24357(17) 0.72028(16) -0.04927(17) 0.0259(4) Uani 1 1 d . .
H5 H 0.2839 0.6601 -0.0781 0.031 Uiso 1 1 calc R U
C35 C 0.15968(16) 0.69530(15) 0.02134(16) 0.0215(4) Uani 1 1 d . .
H6 H 0.1427 0.6180 0.0405 0.026 Uiso 1 1 calc R U
C36 C -0.54728(19) 0.67131(17) 0.36715(18) 0.0313(5) Uani 1 1 d . .
H7 H -0.4728 0.6987 0.3327 0.038 Uiso 1 1 calc R U
H8 H -0.5764 0.5837 0.3443 0.038 Uiso 1 1 calc R U
S1 S 0.16653(4) 0.66057(3) 0.57062(4) 0.01699(13) Uani 1 1 d . .
Cl1 Cl -0.49082(4) 0.70610(4) 0.51462(4) 0.03160(14) Uani 1 1 d . .
Cl2 Cl -0.68062(5) 0.73880(5) 0.31721(4) 0.03789(16) Uani 1 1 d . .
B1 B -0.12340(17) 0.69536(16) 0.30057(17) 0.0151(4) Uani 1 1 d . .
C3 C -0.45036(17) 1.00031(15) 0.28701(18) 0.0272(4) Uani 1 1 d . .
H9 H -0.5153 1.0473 0.2730 0.033 Uiso 1 1 calc R U
C4 C -0.37126(17) 1.01442(15) 0.39331(18) 0.0243(4) Uani 1 1 d . .
H10 H -0.3810 1.0706 0.4522 0.029 Uiso 1 1 calc R U
C5 C -0.27619(16) 0.94440(14) 0.41312(16) 0.0190(4) Uani 1 1 d . .
C6 C -0.26418(15) 0.86112(13) 0.32370(15) 0.0167(4) Uani 1 1 d . .
C7 C -0.11406(15) 0.84634(13) 0.47395(15) 0.0156(4) Uani 1 1 d . .
C8 C -0.17830(16) 0.93546(14) 0.51104(16) 0.0183(4) Uani 1 1 d . .
C9 C -0.13591(17) 0.99169(14) 0.62218(16) 0.0218(4) Uani 1 1 d . .
H11 H -0.1777 1.0515 0.6495 0.026 Uiso 1 1 calc R U
C10 C -0.03145(17) 0.95957(15) 0.69338(16) 0.0219(4) Uani 1 1 d . .
H12 H -0.0020 0.9988 0.7690 0.026 Uiso 1 1 calc R U
C11 C 0.03034(16) 0.87123(14) 0.65568(15) 0.0188(4) Uani 1 1 d . .
H13 H 0.1011 0.8508 0.7056 0.023 Uiso 1 1 calc R U
C12 C -0.01136(15) 0.81248(13) 0.54485(15) 0.0161(4) Uani 1 1 d . .
C13 C 0.03995(15) 0.71602(14) 0.49721(15) 0.0149(4) Uani 1 1 d . .
C14 C 0.14971(15) 0.55211(14) 0.45555(15) 0.0169(4) Uani 1 1 d . .
C15 C 0.22156(16) 0.46241(14) 0.44541(16) 0.0191(4) Uani 1 1 d . .
H14 H 0.2887 0.4538 0.5063 0.023 Uiso 1 1 calc R U
C16 C 0.19163(16) 0.38719(14) 0.34435(16) 0.0210(4) Uani 1 1 d . .
H15 H 0.2393 0.3258 0.3352 0.025 Uiso 1 1 calc R U
C17 C 0.09219(16) 0.39938(14) 0.25472(16) 0.0197(4) Uani 1 1 d . .
H16 H 0.0735 0.3459 0.1859 0.024 Uiso 1 1 calc R U
C18 C 0.02044(15) 0.48770(14) 0.26405(15) 0.0170(4) Uani 1 1 d . .
H17 H -0.0470 0.4953 0.2029 0.020 Uiso 1 1 calc R U
C19 C 0.05020(15) 0.56500(13) 0.36586(15) 0.0147(4) Uani 1 1 d . .
C20 C -0.24924(15) 0.58677(14) 0.25700(14) 0.0152(4) Uani 1 1 d . .
C21 C -0.35361(15) 0.51473(13) 0.22345(15) 0.0154(4) Uani 1 1 d . .
C22 C -0.48012(15) 0.43269(14) 0.17609(14) 0.0147(3) Uani 1 1 d . .
C23 C -0.57996(16) 0.46901(14) 0.10397(15) 0.0180(4) Uani 1 1 d . .
H18 H -0.5658 0.5485 0.0896 0.022 Uiso 1 1 calc R U
C24 C -0.70007(16) 0.38981(15) 0.05295(15) 0.0195(4) Uani 1 1 d . .
H19 H -0.7670 0.4148 0.0029 0.023 Uiso 1 1 calc R U
C25 C -0.72195(16) 0.27427(15) 0.07521(16) 0.0208(4) Uani 1 1 d . .
H20 H -0.8037 0.2199 0.0402 0.025 Uiso 1 1 calc R U
C26 C -0.62460(17) 0.23831(15) 0.14843(16) 0.0229(4) Uani 1 1 d . .
H21 H -0.6404 0.1595 0.1644 0.027 Uiso 1 1 calc R U
C27 C -0.50372(16) 0.31648(14) 0.19892(15) 0.0193(4) Uani 1 1 d . .
H22 H -0.4372 0.2909 0.2489 0.023 Uiso 1 1 calc R U
C28 C -0.05248(15) 0.73135(13) 0.20465(15) 0.0155(4) Uani 1 1 d . .
C29 C 0.01533(15) 0.75663(13) 0.13974(15) 0.0157(4) Uani 1 1 d . .
C30 C 0.09982(15) 0.78309(14) 0.06457(14) 0.0158(4) Uani 1 1 d . .
C31 C 0.12645(17) 0.89648(15) 0.03502(16) 0.0229(4) Uani 1 1 d . .
H23 H 0.0869 0.9572 0.0639 0.027 Uiso 1 1 calc R U

loop_
_atom_site_aniso_label
_atom_site_aniso_U_11
_atom_site_aniso_U_22
_atom_site_aniso_U_33
_atom_site_aniso_U_23
_atom_site_aniso_U_13
_atom_site_aniso_U_12
N1 0.0139(6) 0.0154(6) 0.0158(8) 0.0020(6) 0.0035(6) 0.0022(5)
N2 0.0126(6) 0.0146(6) 0.0148(8) 0.0016(6) 0.0045(6) 0.0007(5)
C1 0.0182(8) 0.0189(8) 0.0251(11) 0.0074(7) 0.0070(7) 0.0025(6)
C2 0.0209(9) 0.0271(9) 0.0315(12) 0.0139(8) 0.0042(8) 0.0060(7)
C32 0.0315(10) 0.0250(9) 0.0258(12) 0.0089(8) 0.0122(8) 0.0041(7)
C33 0.0218(9) 0.0341(10) 0.0197(11) 0.0046(8) 0.0098(7) 0.0024(7)
C34 0.0252(9) 0.0283(9) 0.0258(12) -0.0007(8) 0.0111(8) 0.0077(7)
C35 0.0238(9) 0.0189(8) 0.0226(11) 0.0024(7) 0.0082(8) 0.0042(7)
C36 0.0270(10) 0.0340(10) 0.0332(13) -0.0004(9) 0.0163(9) 0.0015(8)
S1 0.0152(2) 0.0191(2) 0.0157(3) 0.00260(17) 0.00161(16) 0.00357(15)
Cl1 0.0219(2) 0.0370(3) 0.0340(3) 0.0040(2) 0.00054(19) 0.00990(18)
Cl2 0.0272(2) 0.0485(3) 0.0340(3) 0.0201(2) 0.0011(2) -0.0035(2)
B1 0.0134(8) 0.0164(8) 0.0152(11) 0.0016(8) 0.0027(7) 0.0039(7)
C3 0.0218(9) 0.0234(9) 0.0425(13) 0.0145(9) 0.0100(8) 0.0113(7)
C4 0.0225(9) 0.0183(8) 0.0355(12) 0.0071(8) 0.0119(8) 0.0060(7)
C5 0.0166(8) 0.0145(7) 0.0278(11) 0.0062(7) 0.0092(7) 0.0018(6)
C6 0.0143(8) 0.0143(7) 0.0226(10) 0.0057(7) 0.0073(7) 0.0008(6)
C7 0.0156(8) 0.0138(7) 0.0162(10) 0.0017(7) 0.0059(7) -0.0016(6)
C8 0.0178(8) 0.0148(8) 0.0226(11) 0.0031(7) 0.0085(7) 0.0002(6)
C9 0.0244(9) 0.0155(8) 0.0267(12) 0.0000(7) 0.0119(8) 0.0034(7)
C10 0.0284(9) 0.0195(8) 0.0154(10) -0.0022(7) 0.0072(7) 0.0007(7)
C11 0.0200(8) 0.0171(8) 0.0170(10) 0.0014(7) 0.0040(7) -0.0005(6)
C12 0.0154(8) 0.0152(7) 0.0172(10) 0.0027(7) 0.0054(7) 0.0000(6)
C13 0.0135(7) 0.0161(7) 0.0140(10) 0.0027(7) 0.0049(7) -0.0016(6)
C14 0.0152(8) 0.0178(8) 0.0172(10) 0.0034(7) 0.0058(7) -0.0005(6)
C15 0.0140(8) 0.0209(8) 0.0249(11) 0.0090(8) 0.0059(7) 0.0052(6)
C16 0.0182(8) 0.0195(8) 0.0293(12) 0.0064(8) 0.0104(7) 0.0073(6)
C17 0.0206(8) 0.0195(8) 0.0206(11) 0.0010(7) 0.0099(7) 0.0041(6)
C18 0.0147(8) 0.0199(8) 0.0171(10) 0.0039(7) 0.0057(7) 0.0027(6)
C19 0.0126(7) 0.0158(7) 0.0170(10) 0.0042(7) 0.0062(7) 0.0019(6)
C20 0.0165(8) 0.0178(8) 0.0128(10) 0.0009(7) 0.0051(7) 0.0066(7)
C21 0.0153(8) 0.0171(8) 0.0146(10) 0.0011(7) 0.0051(7) 0.0051(6)
C22 0.0127(7) 0.0186(8) 0.0127(9) -0.0016(7) 0.0056(6) 0.0036(6)
C23 0.0185(8) 0.0178(8) 0.0186(10) 0.0030(7) 0.0058(7) 0.0052(6)
C24 0.0143(8) 0.0265(9) 0.0173(10) 0.0024(7) 0.0013(7) 0.0072(7)
C25 0.0132(8) 0.0224(8) 0.0232(11) -0.0023(7) 0.0021(7) 0.0011(6)
C26 0.0208(8) 0.0174(8) 0.0280(12) 0.0039(7) 0.0022(8) 0.0018(7)
C27 0.0156(8) 0.0211(8) 0.0200(10) 0.0034(7) 0.0003(7) 0.0050(6)
C28 0.0133(7) 0.0149(7) 0.0157(10) -0.0002(7) -0.0006(7) 0.0031(6)
C29 0.0142(8) 0.0159(7) 0.0156(10) 0.0009(7) 0.0003(7) 0.0042(6)
C30 0.0126(7) 0.0211(8) 0.0121(9) 0.0018(7) 0.0011(6) 0.0023(6)
C31 0.0262(9) 0.0224(8) 0.0241(11) 0.0060(8) 0.0107(8) 0.0086(7)

loop_
_atom_type_symbol
_atom_type_description
_atom_type_scat_dispersion_real
_atom_type_scat_dispersion_imag
_atom_type_scat_source
C C 0.0181 0.0091 'International Tables Vol C Tables 4.2.6.8 and 6.1.1.4'
H H 0.0000 0.0000 'International Tables Vol C Tables 4.2.6.8 and 6.1.1.4'
B B 0.0090 0.0039 'International Tables Vol C Tables 4.2.6.8 and 6.1.1.4'
N N 0.0311 0.0180 'International Tables Vol C Tables 4.2.6.8 and 6.1.1.4'
S S 0.3331 0.5567 'International Tables Vol C Tables 4.2.6.8 and 6.1.1.4'
Cl Cl 0.3639 0.7018 'International Tables Vol C Tables 4.2.6.8 and 6.1.1.4'

loop_
_geom_angle_atom_site_label_1
_geom_angle_atom_site_label_2
_geom_angle_atom_site_label_3
_geom_angle
C7 N1 C6 107.05(13)
C7 N1 B1 123.86(14)
C6 N1 B1 128.96(14)
C13 N2 C19 112.13(14)
C13 N2 B1 125.91(13)
C19 N2 B1 121.87(14)
C2 C1 C6 117.15(17)
C2 C1 H1 121.4
C6 C1 H1 121.4
C1 C2 C3 121.17(18)
C1 C2 H2 119.4
C3 C2 H2 119.4
C33 C32 C31 120.16(16)
C33 C32 H3 119.9
C31 C32 H3 119.9
C32 C33 C34 119.95(17)
C32 C33 H4 120.0
C34 C33 H4 120.0
C35 C34 C33 120.19(17)
C35 C34 H5 119.9
C33 C34 H5 119.9
C34 C35 C30 120.49(16)
C34 C35 H6 119.8
C30 C35 H6 119.8
Cl2 C36 Cl1 111.96(11)
Cl2 C36 H7 109.2
Cl1 C36 H7 109.2
Cl2 C36 H8 109.2
Cl1 C36 H8 109.2
H7 C36 H8 107.9
C13 S1 C14 90.28(8)
N1 B1 C28 113.15(13)
N1 B1 C20 109.02(13)
C28 B1 C20 113.23(15)
N1 B1 N2 105.55(14)
C28 B1 N2 105.42(13)
C20 B1 N2 110.12(13)
C4 C3 C2 121.45(16)
C4 C3 H9 119.3
C2 C3 H9 119.3
C3 C4 C5 118.81(18)
C3 C4 H10 120.6
C5 C4 H10 120.6
C4 C5 C6 119.32(17)
C4 C5 C8 133.87(18)
C6 C5 C8 106.81(14)
C1 C6 N1 128.51(16)
C1 C6 C5 122.09(15)
N1 C6 C5 109.40(15)
N1 C7 C12 125.95(15)
N1 C7 C8 111.68(15)
C12 C7 C8 122.37(16)
C9 C8 C7 118.40(16)
C9 C8 C5 136.54(16)
C7 C8 C5 105.04(15)
C8 C9 C10 119.56(16)
C8 C9 H11 120.2
C10 C9 H11 120.2
C11 C10 C9 121.32(17)
C11 C10 H12 119.3
C9 C10 H12 119.3
C10 C11 C12 120.24(16)
C10 C11 H13 119.9
C12 C11 H13 119.9
C7 C12 C11 118.10(15)
C7 C12 C13 116.32(16)
C11 C12 C13 125.55(15)
N2 C13 C12 122.05(15)
N2 C13 S1 114.26(12)
C12 C13 S1 123.65(13)
C15 C14 C19 121.33(16)
C15 C14 S1 128.27(14)
C19 C14 S1 110.39(12)
C16 C15 C14 117.76(16)
C16 C15 H14 121.1
C14 C15 H14 121.1
C15 C16 C17 121.16(15)
C15 C16 H15 119.4
C17 C16 H15 119.4
C18 C17 C16 121.48(17)
C18 C17 H16 119.3
C16 C17 H16 119.3
C17 C18 C19 117.98(16)
C17 C18 H17 121.0
C19 C18 H17 121.0
C18 C19 N2 126.80(15)
C18 C19 C14 120.29(15)
N2 C19 C14 112.91(15)
C21 C20 B1 172.18(16)
C20 C21 C22 175.77(18)
C23 C22 C27 119.10(14)
C23 C22 C21 119.46(14)
C27 C22 C21 121.42(15)
C24 C23 C22 120.52(15)
C24 C23 H18 119.7
C22 C23 H18 119.7
C25 C24 C23 119.92(16)
C25 C24 H19 120.0
C23 C24 H19 120.0
C26 C25 C24 119.92(15)
C26 C25 H20 120.0
C24 C25 H20 120.0
C25 C26 C27 120.56(15)
C25 C26 H21 119.7
C27 C26 H21 119.7
C26 C27 C22 119.96(16)
C26 C27 H22 120.0
C22 C27 H22 120.0
C29 C28 B1 172.12(16)
C28 C29 C30 177.34(16)
C35 C30 C31 118.63(15)
C35 C30 C29 119.85(15)
C31 C30 C29 121.51(15)
C32 C31 C30 120.58(16)
C32 C31 H23 119.7
C30 C31 H23 119.7

loop_
_geom_bond_atom_site_label_1
_geom_bond_atom_site_label_2
_geom_bond_distance
N1 C7 1.368(2)
N1 C6 1.399(2)
N1 B1 1.540(2)
N2 C13 1.332(2)
N2 C19 1.402(2)
N2 B1 1.616(2)
C1 C2 1.395(2)
C1 C6 1.395(3)
C1 H1 0.9500
C2 C3 1.405(3)
C2 H2 0.9500
C32 C33 1.382(3)
C32 C31 1.387(3)
C32 H3 0.9500
C33 C34 1.391(3)
C33 H4 0.9500
C34 C35 1.386(3)
C34 H5 0.9500
C35 C30 1.398(2)
C35 H6 0.9500
C36 Cl2 1.767(2)
C36 Cl1 1.770(2)
C36 H7 0.9900
C36 H8 0.9900
S1 C13 1.7234(17)
S1 C14 1.7341(19)
B1 C28 1.590(3)
B1 C20 1.596(2)
C3 C4 1.377(3)
C3 H9 0.9500
C4 C5 1.401(2)
C4 H10 0.9500
C5 C6 1.418(3)
C5 C8 1.448(3)
C7 C12 1.393(2)
C7 C8 1.414(2)
C8 C9 1.391(3)
C9 C10 1.398(3)
C9 H11 0.9500
C10 C11 1.392(2)
C10 H12 0.9500
C11 C12 1.396(3)
C11 H13 0.9500
C12 C13 1.441(2)
C14 C15 1.400(2)
C14 C19 1.403(2)
C15 C16 1.374(3)
C15 H14 0.9500
C16 C17 1.400(3)
C16 H15 0.9500
C17 C18 1.385(2)
C17 H16 0.9500
C18 C19 1.393(3)
C18 H17 0.9500
C20 C21 1.209(2)
C21 C22 1.446(2)
C22 C23 1.395(2)
C22 C27 1.398(2)
C23 C24 1.391(2)
C23 H18 0.9500
C24 C25 1.388(2)
C24 H19 0.9500
C25 C26 1.382(3)
C25 H20 0.9500
C26 C27 1.390(2)
C26 H21 0.9500
C27 H22 0.9500
C28 C29 1.210(2)
C29 C30 1.439(2)
C30 C31 1.402(2)
C31 H23 0.9500

loop_
_geom_torsion_atom_site_label_1
_geom_torsion_atom_site_label_2
_geom_torsion_atom_site_label_3
_geom_torsion_atom_site_label_4
_geom_torsion
C6 C1 C2 C3 0.2(2)
C31 C32 C33 C34 0.3(3)
C32 C33 C34 C35 0.0(3)
C33 C34 C35 C30 -0.1(3)
C7 N1 B1 C28 -115.88(16)
C6 N1 B1 C28 68.75(19)
C7 N1 B1 C20 117.17(16)
C6 N1 B1 C20 -58.2(2)
C7 N1 B1 N2 -1.10(19)
C6 N1 B1 N2 -176.47(13)
C13 N2 B1 N1 -4.4(2)
C19 N2 B1 N1 179.30(12)
C13 N2 B1 C28 115.57(16)
C19 N2 B1 C28 -60.70(17)
C13 N2 B1 C20 -121.96(16)
C19 N2 B1 C20 61.76(19)
C1 C2 C3 C4 0.2(3)
C2 C3 C4 C5 -0.2(3)
C3 C4 C5 C6 -0.1(2)
C3 C4 C5 C8 179.73(17)
C2 C1 C6 N1 178.97(15)
C2 C1 C6 C5 -0.6(2)
C7 N1 C6 C1 179.06(15)
B1 N1 C6 C1 -5.0(3)
C7 N1 C6 C5 -1.33(16)
B1 N1 C6 C5 174.64(14)
C4 C5 C6 C1 0.6(2)
C8 C5 C6 C1 -179.33(14)
C4 C5 C6 N1 -179.07(13)
C8 C5 C6 N1 1.03(17)
C6 N1 C7 C12 -178.77(14)
B1 N1 C7 C12 5.0(2)
C6 N1 C7 C8 1.13(17)
B1 N1 C7 C8 -175.10(13)
N1 C7 C8 C9 -179.26(14)
C12 C7 C8 C9 0.6(2)
N1 C7 C8 C5 -0.49(17)
C12 C7 C8 C5 179.41(14)
C4 C5 C8 C9 -1.8(3)
C6 C5 C8 C9 178.09(18)
C4 C5 C8 C7 179.79(17)
C6 C5 C8 C7 -0.34(16)
C7 C8 C9 C10 0.4(2)
C5 C8 C9 C10 -177.85(17)
C8 C9 C10 C11 -0.7(2)
C9 C10 C11 C12 0.0(2)
N1 C7 C12 C11 178.53(14)
C8 C7 C12 C11 -1.4(2)
N1 C7 C12 C13 -3.4(2)
C8 C7 C12 C13 176.72(14)
C10 C11 C12 C7 1.0(2)
C10 C11 C12 C13 -176.87(15)
C19 N2 C13 C12 -177.06(13)
B1 N2 C13 C12 6.4(2)
C19 N2 C13 S1 0.76(16)
B1 N2 C13 S1 -175.83(11)
C7 C12 C13 N2 -2.3(2)
C11 C12 C13 N2 175.61(15)
C7 C12 C13 S1 -179.91(11)
C11 C12 C13 S1 -2.0(2)
C14 S1 C13 N2 -1.18(12)
C14 S1 C13 C12 176.60(13)
C13 S1 C14 C15 -179.59(15)
C13 S1 C14 C19 1.25(12)
C19 C14 C15 C16 0.1(2)
S1 C14 C15 C16 -178.96(12)
C14 C15 C16 C17 -0.3(2)
C15 C16 C17 C18 0.2(2)
C16 C17 C18 C19 0.1(2)
C17 C18 C19 N2 -179.70(14)
C17 C18 C19 C14 -0.3(2)
C13 N2 C19 C18 179.67(14)
B1 N2 C19 C18 -3.6(2)
C13 N2 C19 C14 0.24(18)
B1 N2 C19 C14 176.98(13)
C15 C14 C19 C18 0.2(2)
S1 C14 C19 C18 179.44(12)
C15 C14 C19 N2 179.68(14)
S1 C14 C19 N2 -1.09(16)
C27 C22 C23 C24 -1.8(3)
C21 C22 C23 C24 176.75(16)
C22 C23 C24 C25 1.1(3)
C23 C24 C25 C26 0.3(3)
C24 C25 C26 C27 -1.0(3)
C25 C26 C27 C22 0.3(3)
C23 C22 C27 C26 1.1(3)
C21 C22 C27 C26 -177.40(17)
C34 C35 C30 C31 0.0(3)
C34 C35 C30 C29 -178.62(16)
C33 C32 C31 C30 -0.4(3)
C35 C30 C31 C32 0.3(3)
C29 C30 C31 C32 178.85(17)
